data_8102374
loop_
_publ_author_name
'Hui-Duo Xian'
'Hua-Qiong Li'
'Jian-Feng Liu'
'Guo-Liang Zhao'

_publ_section_title
;
 Crystal structure of 2-(4-methylanilinomethyl)-6-methoxyphenol
 perchlorate monohydrate, [C15H16NO2]ClO4 &#x00B7; H2O
;
_journal_issue 2
_journal_name_full 'Zeitschrift f\"ur Kristallographie - New Crystal Structures'
_journal_page_first 189
_journal_volume 224
_journal_year 2009
_chemical_formula_moiety 'C15 H16 N O2, Cl O4, H2 O'
_chemical_formula_sum 'C15 H18 Cl N O7'
_chemical_formula_weight 359.75
_space_group_IT_number 2
_symmetry_cell_setting triclinic
_symmetry_space_group_name_Hall '-P 1'
_symmetry_space_group_name_H-M 'P -1'
_atom_sites_solution_hydrogens geom
_atom_sites_solution_primary direct
_atom_sites_solution_secondary difmap
_audit_creation_method SHELXL-97
_cell_angle_alpha 90.286(3)
_cell_angle_beta 92.226(3)
_cell_angle_gamma 101.786(2)
_cell_formula_units_Z 2
_cell_length_a 7.7572(3)
_cell_length_b 9.5138(4)
_cell_length_c 11.5187(5)
_cell_measurement_reflns_used 2639
_cell_measurement_temperature 296(2)
_cell_measurement_theta_max 27.63
_cell_measurement_theta_min 1.77
_cell_volume 831.46(6)
_computing_cell_refinement 'SAINT (Bruker,2004)'
_computing_data_collection 'SMART (Bruker,2004)'
_computing_data_reduction SAINT
_computing_molecular_graphics 'SHELXTL (Bruker,2002)'
_computing_publication_material SHELXL97
_computing_structure_refinement 'SHELXL97 (Sheldrick,1997)'
_computing_structure_solution 'SHELXS97 (Sheldrick,1997)'
_diffrn_ambient_temperature 296(2)
_diffrn_measured_fraction_theta_full 0.973
_diffrn_measured_fraction_theta_max 0.973
_diffrn_measurement_device_type 'Bruker APEX-II'
_diffrn_measurement_method '\w scans'
_diffrn_radiation_monochromator graphite
_diffrn_radiation_source 'fine-focus sealed tube'
_diffrn_radiation_type MoK\a
_diffrn_radiation_wavelength 0.71073
_diffrn_reflns_av_R_equivalents 0.0292
_diffrn_reflns_av_sigmaI/netI 0.0330
_diffrn_reflns_limit_h_max 9
_diffrn_reflns_limit_h_min -10
_diffrn_reflns_limit_k_max 12
_diffrn_reflns_limit_k_min -12
_diffrn_reflns_limit_l_max 15
_diffrn_reflns_limit_l_min -14
_diffrn_reflns_number 12672
_diffrn_reflns_theta_full 27.63
_diffrn_reflns_theta_max 27.63
_diffrn_reflns_theta_min 1.77
_exptl_absorpt_coefficient_mu 0.267
_exptl_absorpt_correction_T_max 0.977
_exptl_absorpt_correction_T_min 0.922
_exptl_absorpt_correction_type empirical
_exptl_absorpt_process_details 'SADABS (Sheldrick, 1996)'
_exptl_crystal_colour yellow
_exptl_crystal_density_diffrn 1.437
_exptl_crystal_density_method 'not measured'
_exptl_crystal_description sheet
_exptl_crystal_F_000 376
_exptl_crystal_size_max 0.463
_exptl_crystal_size_mid 0.255
_exptl_crystal_size_min 0.086
_refine_diff_density_max 0.623
_refine_diff_density_min -0.455
_refine_diff_density_rms 0.064
_refine_ls_extinction_method none
_refine_ls_goodness_of_fit_ref 1.070
_refine_ls_hydrogen_treatment mixed
_refine_ls_matrix_type full
_refine_ls_number_parameters 226
_refine_ls_number_reflns 3775
_refine_ls_number_restraints 4
_refine_ls_restrained_S_all 1.070
_refine_ls_R_factor_all 0.1150
_refine_ls_R_factor_gt 0.0757
_refine_ls_shift/su_max 0.001
_refine_ls_shift/su_mean 0.000
_refine_ls_structure_factor_coef Fsqd
_refine_ls_weighting_details 'calc w=1/[\s^2^(Fo^2^)+(0.1554P)^2^+0.3106P] where P=(Fo^2^+2Fc^2^)/3'
_refine_ls_weighting_scheme calc
_refine_ls_wR_factor_gt 0.2439
_refine_ls_wR_factor_ref 0.2788
_reflns_number_gt 2236
_reflns_number_total 3775
_reflns_threshold_expression >2sigma(I)
_cod_data_source_file 1267-2462.cff
_cod_data_source_block 1
_cod_depositor_comments
;
The following automatic conversions were performed:
'_symmetry_cell_setting' value 'Triclinic' changed to 'triclinic'
according to '/home/saulius/struct/CIF-dictionaries/cif_core.dic'
dictionary named 'cif_core.dic' version 2.4.1 from 2010-06-29.

Automatic conversion script
Id: cif_fix_enum 1555 2011-01-17 13:19:09Z saulius 
;
_cod_original_formula_sum 'C15 H18 Cl N O7 '
_cod_database_code 8102374

loop_
_symmetry_equiv_pos_as_xyz
'x, y, z'
'-x, -y, -z'

loop_
_atom_site_label
_atom_site_type_symbol
_atom_site_fract_x
_atom_site_fract_y
_atom_site_fract_z
_atom_site_U_iso_or_equiv
_atom_site_adp_type
_atom_site_occupancy
_atom_site_symmetry_multiplicity
_atom_site_calc_flag
_atom_site_refinement_flags
_atom_site_disorder_assembly
_atom_site_disorder_group
Cl1 Cl 0.27031(13) 0.85432(10) 0.27965(8) 0.0707(4) Uani 1 1 d . . .
N1 N -0.1779(4) 0.6148(3) -0.4822(2) 0.0561(7) Uani 1 1 d . . .
H1D H -0.1227 0.7009 -0.4950 0.067 Uiso 1 1 calc R . .
O1 O 0.2341(13) 0.9006(13) 0.1806(5) 0.302(6) Uani 1 1 d . . .
O1W O 0.2651(4) 1.0820(3) -0.4470(2) 0.0764(8) Uani 1 1 d D . .
H1WA H 0.291(6) 1.080(6) -0.5157(18) 0.115 Uiso 1 1 d D . .
H1WB H 0.340(6) 1.044(6) -0.413(3) 0.115 Uiso 1 1 d D . .
O2 O 0.3770(9) 0.7593(6) 0.2701(8) 0.235(4) Uani 1 1 d . . .
O3 O 0.3748(8) 0.9648(6) 0.3441(5) 0.193(3) Uani 1 1 d . . .
O4 O 0.1287(6) 0.7919(6) 0.3461(5) 0.164(2) Uani 1 1 d . . .
O5 O 0.0282(4) 0.8524(3) -0.3899(2) 0.0685(7) Uani 1 1 d D . .
H5A H 0.103(5) 0.927(3) -0.395(4) 0.103 Uiso 1 1 d D . .
O6 O 0.1962(4) 0.9931(3) -0.2048(2) 0.0747(8) Uani 1 1 d . . .
C1 C -0.4868(6) 0.2959(5) -0.8874(4) 0.0865(14) Uani 1 1 d . . .
H1A H -0.4767 0.3585 -0.9530 0.130 Uiso 1 1 calc R . .
H1B H -0.6089 0.2555 -0.8765 0.130 Uiso 1 1 calc R . .
H1C H -0.4249 0.2202 -0.9011 0.130 Uiso 1 1 calc R . .
C2 C -0.4080(5) 0.3804(4) -0.7797(3) 0.0619(9) Uani 1 1 d . . .
C3 C -0.3299(6) 0.5232(5) -0.7837(3) 0.0749(11) Uani 1 1 d . . .
H3A H -0.3269 0.5698 -0.8546 0.090 Uiso 1 1 calc R . .
C4 C -0.2553(5) 0.6003(4) -0.6855(3) 0.0690(10) Uani 1 1 d . . .
H4A H -0.2037 0.6971 -0.6907 0.083 Uiso 1 1 calc R . .
C5 C -0.2581(4) 0.5332(3) -0.5810(3) 0.0547(8) Uani 1 1 d . . .
C6 C -0.3341(6) 0.3893(4) -0.5745(4) 0.0774(12) Uani 1 1 d . . .
H6A H -0.3363 0.3427 -0.5036 0.093 Uiso 1 1 calc R . .
C7 C -0.4069(6) 0.3149(4) -0.6738(4) 0.0803(12) Uani 1 1 d . . .
H7A H -0.4566 0.2177 -0.6688 0.096 Uiso 1 1 calc R . .
C8 C -0.1789(5) 0.5745(4) -0.3772(3) 0.0580(8) Uani 1 1 d . . .
H8A H -0.2412 0.4822 -0.3634 0.070 Uiso 1 1 calc R . .
C9 C -0.0951(5) 0.6547(4) -0.2777(3) 0.0558(8) Uani 1 1 d . . .
C10 C -0.1166(5) 0.5896(4) -0.1684(3) 0.0691(10) Uani 1 1 d . . .
H10A H -0.1845 0.4975 -0.1624 0.083 Uiso 1 1 calc R . .
C11 C -0.0376(6) 0.6615(5) -0.0708(3) 0.0712(10) Uani 1 1 d . . .
H11A H -0.0540 0.6187 0.0014 0.085 Uiso 1 1 calc R . .
C12 C 0.0668(5) 0.7980(4) -0.0791(3) 0.0636(9) Uani 1 1 d . . .
H12A H 0.1204 0.8457 -0.0124 0.076 Uiso 1 1 calc R . .
C13 C 0.0915(5) 0.8634(4) -0.1851(3) 0.0585(9) Uani 1 1 d . . .
C14 C 0.0096(4) 0.7929(4) -0.2857(3) 0.0548(8) Uani 1 1 d . . .
C15 C 0.2804(6) 1.0748(5) -0.1057(3) 0.0824(12) Uani 1 1 d . . .
H15A H 0.3497 1.1639 -0.1310 0.124 Uiso 1 1 calc R . .
H15B H 0.3554 1.0212 -0.0649 0.124 Uiso 1 1 calc R . .
H15C H 0.1924 1.0938 -0.0549 0.124 Uiso 1 1 calc R . .

loop_
_atom_site_aniso_label
_atom_site_aniso_U_11
_atom_site_aniso_U_22
_atom_site_aniso_U_33
_atom_site_aniso_U_23
_atom_site_aniso_U_13
_atom_site_aniso_U_12
Cl1 0.0803(7) 0.0660(6) 0.0599(6) -0.0083(4) -0.0096(4) 0.0042(5)
N1 0.0668(17) 0.0446(14) 0.0515(17) -0.0074(12) -0.0136(12) 0.0021(12)
O1 0.328(11) 0.512(16) 0.076(3) 0.048(6) -0.071(5) 0.124(11)
O1W 0.091(2) 0.0719(18) 0.0587(15) -0.0053(14) -0.0120(14) 0.0027(14)
O2 0.196(6) 0.115(4) 0.417(11) 0.063(5) 0.163(7) 0.057(4)
O3 0.200(5) 0.159(5) 0.175(5) -0.083(4) 0.036(4) -0.070(4)
O4 0.097(3) 0.194(5) 0.184(5) 0.016(4) 0.035(3) -0.013(3)
O5 0.0856(18) 0.0615(15) 0.0467(14) -0.0011(12) -0.0178(12) -0.0088(12)
O6 0.0876(18) 0.0737(17) 0.0494(14) -0.0110(12) -0.0178(12) -0.0103(14)
C1 0.083(3) 0.088(3) 0.087(3) -0.039(2) -0.031(2) 0.023(2)
C2 0.0574(19) 0.063(2) 0.065(2) -0.0218(18) -0.0130(16) 0.0156(16)
C3 0.098(3) 0.073(3) 0.049(2) -0.0080(18) -0.0141(19) 0.010(2)
C4 0.085(3) 0.057(2) 0.057(2) -0.0082(17) -0.0101(18) -0.0006(18)
C5 0.0563(18) 0.0507(18) 0.0536(19) -0.0111(15) -0.0107(14) 0.0052(14)
C6 0.104(3) 0.055(2) 0.063(2) -0.0006(18) -0.017(2) -0.002(2)
C7 0.093(3) 0.053(2) 0.083(3) -0.016(2) -0.017(2) -0.0100(19)
C8 0.064(2) 0.0510(18) 0.057(2) -0.0032(15) -0.0042(15) 0.0075(15)
C9 0.064(2) 0.0573(19) 0.0459(18) -0.0055(15) -0.0065(14) 0.0140(16)
C10 0.080(2) 0.068(2) 0.059(2) 0.0065(18) 0.0004(18) 0.0144(19)
C11 0.090(3) 0.083(3) 0.0416(18) 0.0021(18) -0.0013(17) 0.023(2)
C12 0.070(2) 0.078(2) 0.0441(18) -0.0084(17) -0.0091(15) 0.0204(19)
C13 0.0588(19) 0.069(2) 0.0471(19) -0.0112(16) -0.0117(14) 0.0149(17)
C14 0.0591(19) 0.0608(19) 0.0439(17) -0.0034(15) -0.0064(14) 0.0129(15)
C15 0.099(3) 0.079(3) 0.060(2) -0.029(2) -0.016(2) 0.002(2)

loop_
_atom_type_symbol
_atom_type_description
_atom_type_scat_dispersion_real
_atom_type_scat_dispersion_imag
_atom_type_scat_source
C C 0.0033 0.0016 'International Tables Vol C Tables 4.2.6.8 and 6.1.1.4'
H H 0.0000 0.0000 'International Tables Vol C Tables 4.2.6.8 and 6.1.1.4'
N N 0.0061 0.0033 'International Tables Vol C Tables 4.2.6.8 and 6.1.1.4'
O O 0.0106 0.0060 'International Tables Vol C Tables 4.2.6.8 and 6.1.1.4'
Cl Cl 0.1484 0.1585 'International Tables Vol C Tables 4.2.6.8 and 6.1.1.4'

loop_
_geom_angle_atom_site_label_1
_geom_angle_atom_site_label_2
_geom_angle_atom_site_label_3
_geom_angle
_geom_angle_site_symmetry_1
_geom_angle_site_symmetry_3
_geom_angle_publ_flag
O1 Cl1 O2 110.5(6) . . ?
O1 Cl1 O3 109.2(6) . . ?
O2 Cl1 O3 102.5(5) . . ?
O1 Cl1 O4 117.2(5) . . ?
O2 Cl1 O4 108.1(4) . . ?
O3 Cl1 O4 108.3(3) . . ?
C8 N1 C5 127.2(3) . . ?
C8 N1 H1D 116.4 . . ?
C5 N1 H1D 116.4 . . ?
H1WA O1W H1WB 104(3) . . ?
C14 O5 H5A 117(4) . . ?
C13 O6 C15 117.5(3) . . ?
C2 C1 H1A 109.5 . . ?
C2 C1 H1B 109.5 . . ?
H1A C1 H1B 109.5 . . ?
C2 C1 H1C 109.5 . . ?
H1A C1 H1C 109.5 . . ?
H1B C1 H1C 109.5 . . ?
C3 C2 C7 117.2(3) . . ?
C3 C2 C1 122.0(4) . . ?
C7 C2 C1 120.8(4) . . ?
C2 C3 C4 122.1(4) . . ?
C2 C3 H3A 118.9 . . ?
C4 C3 H3A 118.9 . . ?
C5 C4 C3 119.6(4) . . ?
C5 C4 H4A 120.2 . . ?
C3 C4 H4A 120.2 . . ?
C4 C5 C6 119.6(3) . . ?
C4 C5 N1 118.2(3) . . ?
C6 C5 N1 122.2(3) . . ?
C5 C6 C7 119.6(4) . . ?
C5 C6 H6A 120.2 . . ?
C7 C6 H6A 120.2 . . ?
C2 C7 C6 121.9(4) . . ?
C2 C7 H7A 119.0 . . ?
C6 C7 H7A 119.0 . . ?
N1 C8 C9 127.6(3) . . ?
N1 C8 H8A 116.2 . . ?
C9 C8 H8A 116.2 . . ?
C14 C9 C10 119.4(3) . . ?
C14 C9 C8 122.6(3) . . ?
C10 C9 C8 118.0(3) . . ?
C11 C10 C9 120.1(4) . . ?
C11 C10 H10A 119.9 . . ?
C9 C10 H10A 119.9 . . ?
C10 C11 C12 120.4(4) . . ?
C10 C11 H11A 119.8 . . ?
C12 C11 H11A 119.8 . . ?
C13 C12 C11 120.7(3) . . ?
C13 C12 H12A 119.7 . . ?
C11 C12 H12A 119.7 . . ?
O6 C13 C12 126.0(3) . . ?
O6 C13 C14 114.0(3) . . ?
C12 C13 C14 119.9(3) . . ?
O5 C14 C13 122.1(3) . . ?
O5 C14 C9 118.4(3) . . ?
C13 C14 C9 119.5(3) . . ?
O6 C15 H15A 109.5 . . ?
O6 C15 H15B 109.5 . . ?
H15A C15 H15B 109.5 . . ?
O6 C15 H15C 109.5 . . ?
H15A C15 H15C 109.5 . . ?
H15B C15 H15C 109.5 . . ?

loop_
_geom_bond_atom_site_label_1
_geom_bond_atom_site_label_2
_geom_bond_distance
_geom_bond_site_symmetry_2
_geom_bond_publ_flag
Cl1 O1 1.266(6) . ?
Cl1 O2 1.351(5) . ?
Cl1 O3 1.382(4) . ?
Cl1 O4 1.396(4) . ?
N1 C8 1.270(4) . ?
N1 C5 1.422(4) . ?
N1 H1D 0.8600 . ?
O1W H1WA 0.823(19) . ?
O1W H1WB 0.832(19) . ?
O5 C14 1.330(4) . ?
O5 H5A 0.818(19) . ?
O6 C13 1.357(5) . ?
O6 C15 1.435(4) . ?
C1 C2 1.513(5) . ?
C1 H1A 0.9600 . ?
C1 H1B 0.9600 . ?
C1 H1C 0.9600 . ?
C2 C3 1.371(6) . ?
C2 C7 1.374(6) . ?
C3 C4 1.386(5) . ?
C3 H3A 0.9300 . ?
C4 C5 1.364(5) . ?
C4 H4A 0.9300 . ?
C5 C6 1.379(5) . ?
C6 C7 1.381(5) . ?
C6 H6A 0.9300 . ?
C7 H7A 0.9300 . ?
C8 C9 1.432(5) . ?
C8 H8A 0.9300 . ?
C9 C14 1.402(5) . ?
C9 C10 1.406(5) . ?
C10 C11 1.369(5) . ?
C10 H10A 0.9300 . ?
C11 C12 1.389(6) . ?
C11 H11A 0.9300 . ?
C12 C13 1.375(5) . ?
C12 H12A 0.9300 . ?
C13 C14 1.400(4) . ?
C15 H15A 0.9600 . ?
C15 H15B 0.9600 . ?
C15 H15C 0.9600 . ?

loop_
_geom_hbond_atom_site_label_D
_geom_hbond_atom_site_label_H
_geom_hbond_atom_site_label_A
_geom_hbond_distance_DH
_geom_hbond_distance_HA
_geom_hbond_distance_DA
_geom_hbond_angle_DHA
_geom_hbond_site_symmetry_A
N1 H1D O5 0.86 2.02 2.677(3) 132.0 .
N1 H1D O1W 0.86 2.61 3.197(4) 126.3 2_574
O1W H1WA O3 0.823(19) 2.14(3) 2.877(6) 148(5) 1_554
O1W H1WB O3 0.832(19) 2.34(3) 3.109(8) 154(5) 2_675
O5 H5A O1W 0.818(19) 1.86(2) 2.656(4) 165(5) .

loop_
_geom_torsion_atom_site_label_1
_geom_torsion_atom_site_label_2
_geom_torsion_atom_site_label_3
_geom_torsion_atom_site_label_4
_geom_torsion
_geom_torsion_site_symmetry_1
_geom_torsion_site_symmetry_2
_geom_torsion_site_symmetry_3
_geom_torsion_site_symmetry_4
_geom_torsion_publ_flag
C7 C2 C3 C4 -1.1(6) . . . . ?
C1 C2 C3 C4 -179.1(4) . . . . ?
C2 C3 C4 C5 0.3(7) . . . . ?
C3 C4 C5 C6 0.4(6) . . . . ?
C3 C4 C5 N1 179.0(3) . . . . ?
C8 N1 C5 C4 174.3(3) . . . . ?
C8 N1 C5 C6 -7.1(6) . . . . ?
C4 C5 C6 C7 -0.1(6) . . . . ?
N1 C5 C6 C7 -178.7(4) . . . . ?
C3 C2 C7 C6 1.4(6) . . . . ?
C1 C2 C7 C6 179.3(4) . . . . ?
C5 C6 C7 C2 -0.8(7) . . . . ?
C5 N1 C8 C9 178.4(3) . . . . ?
N1 C8 C9 C14 -2.8(6) . . . . ?
N1 C8 C9 C10 178.7(4) . . . . ?
C14 C9 C10 C11 0.8(6) . . . . ?
C8 C9 C10 C11 179.4(3) . . . . ?
C9 C10 C11 C12 -1.2(6) . . . . ?
C10 C11 C12 C13 0.4(6) . . . . ?
C15 O6 C13 C12 -4.4(6) . . . . ?
C15 O6 C13 C14 177.9(3) . . . . ?
C11 C12 C13 O6 -176.9(4) . . . . ?
C11 C12 C13 C14 0.7(5) . . . . ?
O6 C13 C14 O5 -2.8(5) . . . . ?
C12 C13 C14 O5 179.3(3) . . . . ?
O6 C13 C14 C9 176.9(3) . . . . ?
C12 C13 C14 C9 -1.0(5) . . . . ?
C10 C9 C14 O5 179.9(3) . . . . ?
C8 C9 C14 O5 1.5(5) . . . . ?
C10 C9 C14 C13 0.3(5) . . . . ?
C8 C9 C14 C13 -178.2(3) . . . . ?

loop_
_cod_related_entry_id
_cod_related_entry_database
_cod_related_entry_code
1 ChemSpider 30653955
